data_2215498
loop_
_publ_author_name
'Tamazyan, Rafael'
'Matevosyan, Levon'
'Martirosyan, Ashot'
'Gasparyan, Sahak'
'Raymond Schinazi'

_publ_section_title <i>cis</i>-1-Benzoyl-2-(2-benzyloxy-5-chlorophenyl)-4-chloropyrrolidine-2-carbonitrile
_journal_coeditor_code HB2520
_journal_issue 10
_journal_name_full 'Acta Crystallographica Section E'
_journal_page_first o4069
_journal_page_last o4069
_journal_paper_doi 10.1107/S1600536807043875
_journal_volume 63
_journal_year 2007
_chemical_formula_iupac 'C25 H20 Cl2 N2 O2'
_chemical_formula_moiety 'C25 H20 Cl2 N2 O2'
_chemical_formula_sum 'C25 H20 Cl2 N2 O2'
_chemical_formula_weight 451.33
_chemical_melting_point 470
_chemical_name_common 1-benzoyl-2-(2-benzyloxyphenyl)-2-pyrrolidinecarbonitrile
_chemical_name_systematic
;
<i>cis</i>-1-Benzoyl-2-(2-benzyloxy-5-chlorophenyl)-4-
chloropyrrolidine-2-carbonitrile
;
_space_group_IT_number 2
_symmetry_cell_setting triclinic
_symmetry_space_group_name_Hall '-P 1'
_symmetry_space_group_name_H-M 'P -1'
_atom_sites_solution_hydrogens difmap
_atom_sites_solution_primary direct
_atom_sites_solution_secondary difmap
_audit_creation_method SHELXL-97
_cell_angle_alpha 72.12(3)
_cell_angle_beta 85.82(3)
_cell_angle_gamma 63.71(3)
_cell_formula_units_Z 2
_cell_length_a 9.803(2)
_cell_length_b 10.653(2)
_cell_length_c 12.364(3)
_cell_measurement_reflns_used 24
_cell_measurement_temperature 293(2)
_cell_measurement_theta_max 19
_cell_measurement_theta_min 8
_cell_volume 1098.7(5)
_computing_cell_refinement 'CAD-4 (Enraf--Nonius, 1988)'
_computing_data_collection 'CAD-4 (Enraf--Nonius, 1988)'
_computing_data_reduction 'HELENA (Meetsma & Spek, 2000)'
_computing_molecular_graphics 'SHELXTL (Bruker, 2000)'
_computing_publication_material 'SHELXTL (Bruker, 2000)'
_computing_structure_refinement 'SHELXL97 (Sheldrick, 1997)'
_computing_structure_solution 'SHELXS97 (Sheldrick, 1997)'
_diffrn_ambient_temperature 293(2)
_diffrn_measured_fraction_theta_full 0.999
_diffrn_measured_fraction_theta_max 0.999
_diffrn_measurement_device_type 'Enraf--Nonius CAD-4'
_diffrn_measurement_method \q/2\q
_diffrn_radiation_monochromator graphite
_diffrn_radiation_source 'fine-focus sealed tube'
_diffrn_radiation_type MoK\a
_diffrn_radiation_wavelength 0.71073
_diffrn_reflns_av_R_equivalents 0.0220
_diffrn_reflns_av_sigmaI/netI 0.0260
_diffrn_reflns_limit_h_max 12
_diffrn_reflns_limit_h_min -12
_diffrn_reflns_limit_k_max 14
_diffrn_reflns_limit_k_min -13
_diffrn_reflns_limit_l_max 16
_diffrn_reflns_limit_l_min 0
_diffrn_reflns_number 5515
_diffrn_reflns_theta_full 27.98
_diffrn_reflns_theta_max 27.98
_diffrn_reflns_theta_min 1.74
_diffrn_standards_decay_% 0
_diffrn_standards_interval_time 180
_diffrn_standards_number 3
_exptl_absorpt_coefficient_mu 0.320
_exptl_absorpt_correction_type none
_exptl_crystal_colour colourless
_exptl_crystal_density_diffrn 1.364
_exptl_crystal_density_method 'not measured'
_exptl_crystal_description prism
_exptl_crystal_F_000 468
_exptl_crystal_size_max 0.35
_exptl_crystal_size_mid 0.28
_exptl_crystal_size_min 0.22
_refine_diff_density_max 0.289
_refine_diff_density_min -0.504
_refine_ls_extinction_method none
_refine_ls_goodness_of_fit_ref 1.025
_refine_ls_hydrogen_treatment refall
_refine_ls_matrix_type full
_refine_ls_number_parameters 360
_refine_ls_number_reflns 5275
_refine_ls_number_restraints 0
_refine_ls_restrained_S_all 1.025
_refine_ls_R_factor_all 0.0646
_refine_ls_R_factor_gt 0.0460
_refine_ls_shift/su_max 0.000
_refine_ls_shift/su_mean 0.000
_refine_ls_structure_factor_coef Fsqd
_refine_ls_weighting_details 'calc w=1/[\s^2^(Fo^2^)+(0.0610P)^2^+0.5189P] where P=(Fo^2^+2Fc^2^)/3'
_refine_ls_weighting_scheme calc
_refine_ls_wR_factor_gt 0.1171
_refine_ls_wR_factor_ref 0.1307
_reflns_number_gt 4051
_reflns_number_total 5275
_reflns_threshold_expression I>2\s(I)
_cod_data_source_file hb2520.cif
_cod_data_source_block I
_cod_database_code 2215498
_cod_database_fobs_code 2215498

loop_
_symmetry_equiv_pos_as_xyz
'x, y, z'
'-x, -y, -z'

loop_
_atom_site_type_symbol
_atom_site_label
_atom_site_fract_x
_atom_site_fract_y
_atom_site_fract_z
_atom_site_U_iso_or_equiv
_atom_site_adp_type
_atom_site_calc_flag
_atom_site_occupancy
Cl Cl31 -0.02327(7) 1.42050(6) 0.34471(6) 0.05911(19) Uani d 1
Cl Cl30 0.60429(8) 0.90398(7) 0.89834(6) 0.06254(19) Uani d 1
C C1 0.33489(19) 1.00696(18) 0.69407(15) 0.0295(3) Uani d 1
N N2 0.32236(16) 0.88563(15) 0.78477(12) 0.0293(3) Uani d 1
C C3 0.4723(2) 0.7608(2) 0.82939(19) 0.0362(4) Uani d 1
C C4 0.5823(2) 0.8276(2) 0.79414(19) 0.0415(4) Uani d 1
C C5 0.5093(2) 0.9450(2) 0.68135(18) 0.0383(4) Uani d 1
C C6 0.24513(19) 1.05051(19) 0.58226(15) 0.0304(4) Uani d 1
C C7 0.1567(2) 1.1973(2) 0.52203(17) 0.0344(4) Uani d 1
C C8 0.0817(2) 1.2353(2) 0.41798(17) 0.0384(4) Uani d 1
C C9 0.0887(2) 1.1298(2) 0.37306(19) 0.0431(5) Uani d 1
C C10 0.1752(2) 0.9826(2) 0.43219(18) 0.0398(4) Uani d 1
C C11 0.2554(2) 0.9424(2) 0.53481(16) 0.0341(4) Uani d 1
O O12 0.34923(17) 0.80024(14) 0.59518(12) 0.0422(3) Uani d 1
C C13 0.3730(3) 0.6863(2) 0.5458(2) 0.0463(5) Uani d 1
C C14 0.4946(2) 0.5453(2) 0.62109(19) 0.0414(5) Uani d 1
C C15 0.4567(2) 0.4404(2) 0.6931(2) 0.0433(5) Uani d 1
C C16 0.5679(3) 0.3085(3) 0.7622(2) 0.0524(6) Uani d 1
C C17 0.7178(3) 0.2813(3) 0.7578(3) 0.0599(7) Uani d 1
C C18 0.7579(3) 0.3847(3) 0.6866(3) 0.0650(8) Uani d 1
C C19 0.6469(3) 0.5170(3) 0.6178(2) 0.0533(6) Uani d 1
C C20 0.2847(2) 1.1372(2) 0.73542(16) 0.0350(4) Uani d 1
N N21 0.2518(2) 1.23812(19) 0.76384(17) 0.0481(4) Uani d 1
C C22 0.1827(2) 0.90207(19) 0.82009(15) 0.0316(4) Uani d 1
O O23 0.07083(15) 1.02139(14) 0.78492(13) 0.0446(4) Uani d 1
C C24 0.1688(2) 0.7713(2) 0.89974(15) 0.0325(4) Uani d 1
C C25 0.0677(3) 0.7920(3) 0.9841(2) 0.0472(5) Uani d 1
C C26 0.0475(3) 0.6741(3) 1.0559(2) 0.0579(6) Uani d 1
C C27 0.1249(3) 0.5373(3) 1.0421(2) 0.0537(6) Uani d 1
C C28 0.2208(3) 0.5165(2) 0.9567(2) 0.0509(5) Uani d 1
C C29 0.2441(2) 0.6330(2) 0.88615(19) 0.0410(4) Uani d 1
H H1 0.356(3) 0.458(2) 0.6938(19) 0.038(6) Uiso d 1
H H2 0.143(3) 1.273(3) 0.555(2) 0.045(6) Uiso d 1
H H3 0.497(2) 0.687(2) 0.7912(17) 0.028(5) Uiso d 1
H H4 0.544(2) 1.021(3) 0.6607(19) 0.039(6) Uiso d 1
H H5 0.679(3) 0.757(3) 0.787(2) 0.049(6) Uiso d 1
H H6 0.474(3) 0.721(2) 0.907(2) 0.040(6) Uiso d 1
H H7 0.533(2) 0.896(2) 0.6244(19) 0.037(5) Uiso d 1
H H8 0.011(3) 0.888(3) 0.984(2) 0.058(7) Uiso d 1
H H9 0.668(3) 0.589(3) 0.566(2) 0.063(8) Uiso d 1
H H10 0.305(3) 0.619(2) 0.8272(19) 0.037(6) Uiso d 1
H H11 0.104(3) 0.461(3) 1.088(2) 0.068(8) Uiso d 1
H H12 0.793(3) 0.196(3) 0.804(3) 0.068(8) Uiso d 1
H H13 0.270(3) 0.682(3) 0.539(2) 0.049(6) Uiso d 1
H H14 0.182(3) 0.916(3) 0.403(2) 0.048(7) Uiso d 1
H H15 0.266(3) 0.425(3) 0.942(2) 0.068(8) Uiso d 1
H H16 0.542(3) 0.239(3) 0.815(2) 0.063(8) Uiso d 1
H H17 0.407(3) 0.715(3) 0.469(2) 0.052(7) Uiso d 1
H H18 -0.018(3) 0.690(3) 1.108(3) 0.071(9) Uiso d 1
H H19 0.035(3) 1.158(3) 0.306(2) 0.051(7) Uiso d 1
H H20 0.851(4) 0.373(3) 0.681(3) 0.077(9) Uiso d 1

loop_
_atom_site_aniso_label
_atom_site_aniso_U_11
_atom_site_aniso_U_22
_atom_site_aniso_U_33
_atom_site_aniso_U_12
_atom_site_aniso_U_13
_atom_site_aniso_U_23
Cl31 0.0534(3) 0.0406(3) 0.0619(4) -0.0149(2) -0.0160(3) 0.0080(2)
Cl30 0.0710(4) 0.0549(3) 0.0636(4) -0.0323(3) -0.0220(3) -0.0077(3)
C1 0.0280(8) 0.0250(8) 0.0329(9) -0.0100(6) 0.0045(7) -0.0088(7)
N2 0.0265(7) 0.0229(6) 0.0323(7) -0.0076(5) 0.0022(6) -0.0055(6)
C3 0.0290(9) 0.0270(8) 0.0430(11) -0.0061(7) -0.0027(8) -0.0065(8)
C4 0.0292(9) 0.0368(10) 0.0516(12) -0.0097(8) -0.0020(8) -0.0111(9)
C5 0.0282(9) 0.0382(10) 0.0442(11) -0.0127(8) 0.0065(8) -0.0110(9)
C6 0.0277(8) 0.0278(8) 0.0325(9) -0.0105(7) 0.0051(7) -0.0084(7)
C7 0.0305(9) 0.0283(9) 0.0389(10) -0.0116(7) 0.0036(7) -0.0054(7)
C8 0.0307(9) 0.0323(9) 0.0417(10) -0.0115(7) -0.0008(8) -0.0003(8)
C9 0.0356(10) 0.0510(12) 0.0386(11) -0.0195(9) -0.0018(8) -0.0069(9)
C10 0.0399(10) 0.0414(10) 0.0400(10) -0.0187(9) 0.0039(8) -0.0142(9)
C11 0.0326(9) 0.0315(9) 0.0352(9) -0.0118(7) 0.0064(7) -0.0110(7)
O12 0.0503(8) 0.0267(6) 0.0417(8) -0.0060(6) -0.0035(6) -0.0155(6)
C13 0.0565(13) 0.0316(10) 0.0500(13) -0.0131(9) 0.0006(10) -0.0207(9)
C14 0.0409(10) 0.0326(9) 0.0527(12) -0.0102(8) 0.0025(9) -0.0249(9)
C15 0.0390(11) 0.0368(10) 0.0538(12) -0.0117(8) 0.0042(9) -0.0216(9)
C16 0.0558(13) 0.0375(11) 0.0572(14) -0.0129(10) -0.0011(11) -0.0164(10)
C17 0.0494(13) 0.0444(13) 0.0717(17) -0.0015(11) -0.0134(12) -0.0244(12)
C18 0.0349(12) 0.0729(18) 0.094(2) -0.0149(12) 0.0007(12) -0.0468(17)
C19 0.0502(13) 0.0527(13) 0.0699(16) -0.0275(11) 0.0123(11) -0.0304(12)
C20 0.0355(9) 0.0285(9) 0.0378(10) -0.0133(7) 0.0027(7) -0.0074(7)
N21 0.0558(11) 0.0355(9) 0.0549(11) -0.0203(8) 0.0063(9) -0.0169(8)
C22 0.0313(8) 0.0284(8) 0.0341(9) -0.0115(7) 0.0056(7) -0.0117(7)
O23 0.0309(7) 0.0294(7) 0.0593(9) -0.0059(5) 0.0102(6) -0.0081(6)
C24 0.0332(9) 0.0323(9) 0.0320(9) -0.0153(7) 0.0018(7) -0.0086(7)
C25 0.0523(12) 0.0499(12) 0.0497(12) -0.0291(11) 0.0201(10) -0.0229(10)
C26 0.0654(15) 0.0761(17) 0.0443(13) -0.0452(14) 0.0204(12) -0.0171(12)
C27 0.0549(13) 0.0520(13) 0.0500(13) -0.0336(11) -0.0065(10) 0.0076(10)
C28 0.0491(12) 0.0346(11) 0.0648(15) -0.0206(10) -0.0013(11) -0.0054(10)
C29 0.0418(10) 0.0345(10) 0.0455(11) -0.0163(8) 0.0070(9) -0.0128(8)

loop_
_atom_type_symbol
_atom_type_description
_atom_type_scat_dispersion_real
_atom_type_scat_dispersion_imag
_atom_type_scat_source
C C 0.0033 0.0016 'International Tables Vol C Tables 4.2.6.8 and 6.1.1.4'
H H 0.0000 0.0000 'International Tables Vol C Tables 4.2.6.8 and 6.1.1.4'
N N 0.0061 0.0033 'International Tables Vol C Tables 4.2.6.8 and 6.1.1.4'
O O 0.0106 0.0060 'International Tables Vol C Tables 4.2.6.8 and 6.1.1.4'
Cl Cl 0.1484 0.1585 'International Tables Vol C Tables 4.2.6.8 and 6.1.1.4'

loop_
_geom_angle_atom_site_label_1
_geom_angle_atom_site_label_2
_geom_angle_atom_site_label_3
_geom_angle
_geom_angle_publ_flag
N2 C1 C20 109.20(14) n
N2 C1 C6 114.02(14) n
C20 C1 C6 109.83(14) n
N2 C1 C5 102.64(14) n
C20 C1 C5 108.75(16) n
C6 C1 C5 112.09(15) n
C22 N2 C3 128.35(15) n
C22 N2 C1 119.22(14) n
C3 N2 C1 112.36(14) n
N2 C3 C4 103.58(15) n
N2 C3 H3 110.8(12) n
C4 C3 H3 107.1(12) n
N2 C3 H6 110.3(14) n
C4 C3 H6 113.4(14) n
H3 C3 H6 111.4(18) n
C3 C4 C5 103.64(16) n
C3 C4 Cl30 111.10(16) n
C5 C4 Cl30 111.88(15) n
C3 C4 H5 111.3(15) n
C5 C4 H5 112.2(15) n
Cl30 C4 H5 106.8(15) n
C4 C5 C1 105.15(16) n
C4 C5 H4 113.8(13) n
C1 C5 H4 112.5(13) n
C4 C5 H7 106.9(13) n
C1 C5 H7 108.0(13) n
H4 C5 H7 110.1(19) n
C7 C6 C11 118.25(17) n
C7 C6 C1 121.17(16) n
C11 C6 C1 120.52(15) n
C8 C7 C6 120.49(18) n
C8 C7 H2 120.0(14) n
C6 C7 H2 119.5(14) n
C9 C8 C7 121.24(18) n
C9 C8 Cl31 120.22(16) n
C7 C8 Cl31 118.54(16) n
C8 C9 C10 119.2(2) n
C8 C9 H19 119.1(15) n
C10 C9 H19 121.6(16) n
C9 C10 C11 120.3(2) n
C9 C10 H14 119.2(16) n
C11 C10 H14 120.4(16) n
O12 C11 C10 123.82(17) n
O12 C11 C6 115.78(16) n
C10 C11 C6 120.39(17) n
C11 O12 C13 117.91(16) n
O12 C13 C14 106.96(17) n
O12 C13 H13 109.4(13) n
C14 C13 H13 113.1(13) n
O12 C13 H17 106.6(14) n
C14 C13 H17 111.2(14) n
H13 C13 H17 109(2) n
C15 C14 C19 118.7(2) n
C15 C14 C13 120.3(2) n
C19 C14 C13 121.0(2) n
C14 C15 C16 121.2(2) n
C14 C15 H1 119.0(14) n
C16 C15 H1 119.9(14) n
C17 C16 C15 119.7(3) n
C17 C16 H16 118.8(17) n
C15 C16 H16 121.5(17) n
C16 C17 C18 120.0(2) n
C16 C17 H12 121.4(18) n
C18 C17 H12 118.6(18) n
C17 C18 C19 120.4(2) n
C17 C18 H20 124(2) n
C19 C18 H20 116(2) n
C14 C19 C18 120.1(3) n
C14 C19 H9 115.8(17) n
C18 C19 H9 124.1(17) n
N21 C20 C1 176.5(2) n
O23 C22 N2 120.07(17) n
O23 C22 C24 121.38(17) n
N2 C22 C24 118.54(15) n
C29 C24 C25 118.98(19) n
C29 C24 C22 122.17(17) n
C25 C24 C22 118.63(17) n
C24 C25 C26 120.0(2) n
C24 C25 H8 115.9(16) n
C26 C25 H8 123.9(16) n
C27 C26 C25 120.2(2) n
C27 C26 H18 121.2(19) n
C25 C26 H18 118.6(19) n
C28 C27 C26 120.5(2) n
C28 C27 H11 120.9(18) n
C26 C27 H11 118.4(18) n
C27 C28 C29 119.7(2) n
C27 C28 H15 120.7(18) n
C29 C28 H15 119.3(18) n
C28 C29 C24 120.6(2) n
C28 C29 H10 118.8(14) n
C24 C29 H10 120.4(14) n

loop_
_geom_bond_atom_site_label_1
_geom_bond_atom_site_label_2
_geom_bond_distance
_geom_bond_publ_flag
Cl31 C8 1.735(2) n
Cl30 C4 1.791(2) n
C1 N2 1.474(2) n
C1 C20 1.491(2) n
C1 C6 1.524(3) n
C1 C5 1.552(2) n
N2 C22 1.358(2) n
N2 C3 1.473(2) n
C3 C4 1.510(3) n
C3 H3 0.97(2) n
C3 H6 0.92(2) n
C4 C5 1.518(3) n
C4 H5 0.94(2) n
C5 H4 0.96(2) n
C5 H7 0.96(2) n
C6 C7 1.389(3) n
C6 C11 1.408(3) n
C7 C8 1.383(3) n
C7 H2 0.97(2) n
C8 C9 1.373(3) n
C9 C10 1.387(3) n
C9 H19 0.91(3) n
C10 C11 1.388(3) n
C10 H14 0.87(3) n
C11 O12 1.367(2) n
O12 C13 1.444(2) n
C13 C14 1.503(3) n
C13 H13 1.04(3) n
C13 H17 0.99(3) n
C14 C15 1.374(3) n
C14 C19 1.386(3) n
C15 C16 1.391(3) n
C15 H1 0.92(2) n
C16 C17 1.366(4) n
C16 H16 0.94(3) n
C17 C18 1.371(4) n
C17 H12 0.92(3) n
C18 C19 1.391(4) n
C18 H20 0.86(3) n
C19 H9 0.93(3) n
C20 N21 1.137(3) n
C22 O23 1.226(2) n
C22 C24 1.495(3) n
C24 C29 1.384(3) n
C24 C25 1.384(3) n
C25 C26 1.384(3) n
C25 H8 0.93(3) n
C26 C27 1.372(4) n
C26 H18 0.88(3) n
C27 C28 1.364(4) n
C27 H11 0.93(3) n
C28 C29 1.382(3) n
C28 H15 0.95(3) n
C29 H10 0.91(2) n

loop_
_geom_torsion_atom_site_label_1
_geom_torsion_atom_site_label_2
_geom_torsion_atom_site_label_3
_geom_torsion_atom_site_label_4
_geom_torsion
_geom_torsion_publ_flag
C20 C1 N2 C22 64.0(2) n
C6 C1 N2 C22 -59.3(2) n
C5 C1 N2 C22 179.22(16) n
C20 C1 N2 C3 -113.25(17) n
C6 C1 N2 C3 123.48(16) n
C5 C1 N2 C3 2.02(19) n
C22 N2 C3 C4 -157.32(18) n
C1 N2 C3 C4 19.6(2) n
N2 C3 C4 C5 -33.1(2) n
N2 C3 C4 Cl30 87.23(17) n
C3 C4 C5 C1 35.1(2) n
Cl30 C4 C5 C1 -84.71(17) n
N2 C1 C5 C4 -22.87(19) n
C20 C1 C5 C4 92.73(19) n
C6 C1 C5 C4 -145.63(16) n
N2 C1 C6 C7 135.27(17) n
C20 C1 C6 C7 12.3(2) n
C5 C1 C6 C7 -108.67(19) n
N2 C1 C6 C11 -47.6(2) n
C20 C1 C6 C11 -170.52(16) n
C5 C1 C6 C11 68.5(2) n
C11 C6 C7 C8 -0.3(3) n
C1 C6 C7 C8 176.90(17) n
C6 C7 C8 C9 1.9(3) n
C6 C7 C8 Cl31 -178.36(14) n
C7 C8 C9 C10 -1.3(3) n
Cl31 C8 C9 C10 178.97(16) n
C8 C9 C10 C11 -0.9(3) n
C9 C10 C11 O12 -176.54(19) n
C9 C10 C11 C6 2.5(3) n
C7 C6 C11 O12 177.23(16) n
C1 C6 C11 O12 0.0(2) n
C7 C6 C11 C10 -1.9(3) n
C1 C6 C11 C10 -179.10(17) n
C10 C11 O12 C13 3.8(3) n
C6 C11 O12 C13 -175.28(18) n
C11 O12 C13 C14 172.84(18) n
O12 C13 C14 C15 105.1(2) n
O12 C13 C14 C19 -76.2(3) n
C19 C14 C15 C16 0.4(3) n
C13 C14 C15 C16 179.1(2) n
C14 C15 C16 C17 -0.8(3) n
C15 C16 C17 C18 0.9(4) n
C16 C17 C18 C19 -0.6(4) n
C15 C14 C19 C18 -0.1(3) n
C13 C14 C19 C18 -178.8(2) n
C17 C18 C19 C14 0.2(4) n
C3 N2 C22 O23 169.57(18) n
C1 N2 C22 O23 -7.1(3) n
C3 N2 C22 C24 -11.9(3) n
C1 N2 C22 C24 171.39(15) n
O23 C22 C24 C29 136.3(2) n
N2 C22 C24 C29 -42.2(3) n
O23 C22 C24 C25 -38.3(3) n
N2 C22 C24 C25 143.23(19) n
C29 C24 C25 C26 2.4(3) n
C22 C24 C25 C26 177.2(2) n
C24 C25 C26 C27 -1.5(4) n
C25 C26 C27 C28 -0.9(4) n
C26 C27 C28 C29 2.3(4) n
C27 C28 C29 C24 -1.3(3) n
C25 C24 C29 C28 -1.0(3) n
C22 C24 C29 C28 -175.61(19) n
